data_7714816
loop_
_publ_author_name
'Biswas, Mitrali'
'Dey, Sanchaita'
'Dhara, Suman'
'Panda, Sanjib'
'Lahiri, Goutam Kumar'

_publ_section_title
;
 Metal-ligand synergy driven functionalisation of alkylene linked
 bis(aldimine) on a diruthenium(II) platform. Cyclisation <i>versus</i>
 oxygenation.
;
_journal_issue 5
_journal_name_full 'Dalton transactions (Cambridge, England : 2003)'
_journal_page_first 2167
_journal_page_last 2180
_journal_paper_doi 10.1039/d3dt03730d
_journal_volume 53
_journal_year 2024
_chemical_formula_moiety 'C34 H42 N4 O8 Ru2, 2(Cl O4), 2(C H2 Cl2)'
_chemical_formula_sum 'C36 H46 Cl6 N4 O16 Ru2'
_chemical_formula_weight 1205.61
_space_group_crystal_system monoclinic
_space_group_IT_number 15
_space_group_name_Hall '-C 2yc'
_space_group_name_H-M_alt 'C 1 2/c 1'
_atom_sites_solution_hydrogens geom
_atom_sites_solution_primary iterative
_audit_creation_date 2023-10-17
_audit_creation_method
;
Olex2 1.3-ac4
(compiled 2019.04.23 svn.r3594 for Rigaku Oxford Diffraction, GUI svn.r5739)
;
_audit_update_record
;
2023-10-17 deposited with the CCDC.	2023-12-21 downloaded from the CCDC.
;
_cell_angle_alpha 90
_cell_angle_beta 114.810(4)
_cell_angle_gamma 90
_cell_formula_units_Z 4
_cell_length_a 17.9403(5)
_cell_length_b 12.6420(2)
_cell_length_c 22.9581(7)
_cell_measurement_reflns_used 13879
_cell_measurement_temperature 150.00(10)
_cell_measurement_theta_max 31.2990
_cell_measurement_theta_min 1.9510
_cell_volume 4726.3(3)
_computing_cell_refinement 'CrysAlisPro 1.171.41.93a (Rigaku OD, 2020)'
_computing_data_collection 'CrysAlisPro 1.171.41.93a (Rigaku OD, 2020)'
_computing_data_reduction 'CrysAlisPro 1.171.41.93a (Rigaku OD, 2020)'
_computing_molecular_graphics 'Olex2 (Dolomanov et al., 2009)'
_computing_publication_material 'Olex2 (Dolomanov et al., 2009)'
_computing_structure_refinement 'ShelXL (Sheldrick, 2015)'
_computing_structure_solution 'olex2.solve (Bourhis et al., 2015)'
_diffrn_ambient_environment N~2~
_diffrn_ambient_temperature 150.00(10)
_diffrn_detector 'CCD plate'
_diffrn_measured_fraction_theta_full 0.998
_diffrn_measured_fraction_theta_max 0.855
_diffrn_measurement_details
;
List of Runs (angles in degrees, time in seconds):

  # Type    Start    End  Width  t~exp~   \w     \q     \k     \f   Frames
#--------------------------------------------------------------------------
  1  \f   -100.21 132.59   0.80    4.00  15.81  -9.84 -59.25    --   291
  2  \w   -100.81  15.19   0.80    4.00    --   -9.84 -59.25 -51.92  145
  3  \w   -100.81  15.19   0.80    4.00    --   -9.84 -59.25  92.08  145
  4  \w   -100.81  15.19   0.80    4.00    --   -9.84 -59.25  20.08  145
  5  \w   -100.81  15.19   0.80    4.00    --   -9.84 -59.25 164.08  145
;
_diffrn_measurement_device 'abstract diffractometer'
_diffrn_measurement_device_type 'Saxi-CrysAlisPro-abstract goniometer imported SAXI images'
_diffrn_measurement_method '\w and \f scans'
_diffrn_orient_matrix_type 'CrysAlisPro convention (1999,Acta A55,543-557)'
_diffrn_orient_matrix_UB_11 0.0038929000
_diffrn_orient_matrix_UB_12 -0.0550362000
_diffrn_orient_matrix_UB_13 0.0065794000
_diffrn_orient_matrix_UB_21 0.0245705500
_diffrn_orient_matrix_UB_22 0.0107353500
_diffrn_orient_matrix_UB_23 0.0328273000
_diffrn_orient_matrix_UB_31 -0.0357928500
_diffrn_orient_matrix_UB_32 0.0014569500
_diffrn_orient_matrix_UB_33 0.0059250000
_diffrn_radiation_monochromator graphite
_diffrn_radiation_probe x-ray
_diffrn_radiation_type 'Mo K\a'
_diffrn_radiation_wavelength 0.71073
_diffrn_reflns_av_R_equivalents 0.0564
_diffrn_reflns_av_unetI/netI 0.0424
_diffrn_reflns_Laue_measured_fraction_full 0.998
_diffrn_reflns_Laue_measured_fraction_max 0.855
_diffrn_reflns_limit_h_max 27
_diffrn_reflns_limit_h_min -21
_diffrn_reflns_limit_k_max 19
_diffrn_reflns_limit_k_min -19
_diffrn_reflns_limit_l_max 30
_diffrn_reflns_limit_l_min -33
_diffrn_reflns_number 67540
_diffrn_reflns_point_group_measured_fraction_full 0.998
_diffrn_reflns_point_group_measured_fraction_max 0.855
_diffrn_reflns_theta_full 25.242
_diffrn_reflns_theta_max 33.786
_diffrn_reflns_theta_min 1.954
_diffrn_source 'fine-focus sealed X-ray tube'
_diffrn_source_type 'Enhance (Mo) X-ray Source'
_exptl_absorpt_coefficient_mu 1.049
_exptl_absorpt_correction_T_max 1.00000
_exptl_absorpt_correction_T_min 0.81347
_exptl_absorpt_correction_type multi-scan
_exptl_absorpt_process_details
;
CrysAlisPro 1.171.41.93a (Rigaku Oxford Diffraction, 2020)
Empirical absorption correction using spherical harmonics,
implemented in SCALE3 ABSPACK scaling algorithm.
;
_exptl_crystal_colour 'metallic dark brown'
_exptl_crystal_colour_lustre metallic
_exptl_crystal_colour_modifier dark
_exptl_crystal_colour_primary brown
_exptl_crystal_density_diffrn 1.694
_exptl_crystal_description block
_exptl_crystal_F_000 2432
_exptl_crystal_size_max 0.09
_exptl_crystal_size_mid 0.07
_exptl_crystal_size_min 0.03
_refine_diff_density_max 1.105
_refine_diff_density_min -0.833
_refine_diff_density_rms 0.106
_refine_ls_extinction_method none
_refine_ls_goodness_of_fit_ref 1.039
_refine_ls_hydrogen_treatment constr
_refine_ls_matrix_type full
_refine_ls_number_parameters 293
_refine_ls_number_reflns 8096
_refine_ls_number_restraints 0
_refine_ls_restrained_S_all 1.039
_refine_ls_R_factor_all 0.0655
_refine_ls_R_factor_gt 0.0413
_refine_ls_shift/su_max 0.001
_refine_ls_shift/su_mean 0.000
_refine_ls_structure_factor_coef Fsqd
_refine_ls_weighting_details 'w=1/[\s^2^(Fo^2^)+(0.0296P)^2^+15.4248P] where P=(Fo^2^+2Fc^2^)/3'
_refine_ls_weighting_scheme calc
_refine_ls_wR_factor_gt 0.0841
_refine_ls_wR_factor_ref 0.0933
_reflns_Friedel_coverage 0.000
_reflns_number_gt 6301
_reflns_number_total 8096
_reflns_threshold_expression 'I > 2\s(I)'
_cod_data_source_file d3dt03730d2.cif
_cod_data_source_block '[2](ClO4)2_autored'
_cod_depositor_comments 'Adding full bibliography for 7714816--7714822.cif.'
_cod_database_code 7714816
_shelx_shelxl_version_number 2018/3
_shelx_space_group_comment
;
The symmetry employed for this shelxl refinement is uniquely defined
by the following loop, which should always be used as a source of
symmetry information in preference to the above space-group names.
They are only intended as comments.
;
_reflns_odcompleteness_completeness 85.58
_reflns_odcompleteness_iscentric 1
_reflns_odcompleteness_theta 33.71
_olex2_refinement_description
;
1. Fixed Uiso
 At 1.2 times of:
  All C(H) groups, All C(H,H) groups
 At 1.5 times of:
  All C(H,H,H) groups
2.a Secondary CH2 refined with riding coordinates:
 C7(H7A,H7B), C18(H18A,H18B)
2.b Aromatic/amide H refined with riding coordinates:
 C6(H6), C2(H2), C3(H3), C4(H4), C1(H1), C15(H15), C10(H10)
2.c Idealised Me refined as rotating group:
 C12(H12A,H12B,H12C), C8(H8A,H8B,H8C), C17(H17A,H17B,H17C), C13(H13A,H13B,H13C)
;
_olex2_submission_special_instructions 'No special instructions were received'
_oxdiff_exptl_absorpt_empirical_details
;
Empirical correction (ABSPACK) includes:
- Absorption correction using spherical harmonics
- Frame scaling
;
_oxdiff_exptl_absorpt_empirical_full_max 1.450
_oxdiff_exptl_absorpt_empirical_full_min 0.799

loop_
_space_group_symop_operation_xyz
'x, y, z'
'-x, y, -z+1/2'
'x+1/2, y+1/2, z'
'-x+1/2, y+1/2, -z+1/2'
'-x, -y, -z'
'x, -y, z-1/2'
'-x+1/2, -y+1/2, -z'
'x+1/2, -y+1/2, z-1/2'

loop_
_atom_site_label
_atom_site_type_symbol
_atom_site_fract_x
_atom_site_fract_y
_atom_site_fract_z
_atom_site_U_iso_or_equiv
_atom_site_adp_type
_atom_site_occupancy
_atom_site_site_symmetry_order
_atom_site_calc_flag
_atom_site_refinement_flags_posn
_atom_site_refinement_flags_adp
_atom_site_refinement_flags_occupancy
_atom_site_disorder_assembly
_atom_site_disorder_group
Ru1 Ru 0.30964(2) 0.31122(2) 0.68499(2) 0.02100(6) Uani 1 1 d . . . . .
Cl1 Cl 0.07641(4) 0.70979(5) 0.39606(3) 0.03135(13) Uani 1 1 d . . . . .
Cl2 Cl 0.07491(6) 1.04155(7) 0.47449(5) 0.0563(2) Uani 1 1 d . . . . .
Cl3 Cl 0.02047(7) 1.25776(9) 0.43833(7) 0.0811(4) Uani 1 1 d . . . . .
O1 O 0.38353(11) 0.19795(13) 0.74095(9) 0.0272(4) Uani 1 1 d . . . . .
O2 O 0.30087(11) 0.23744(13) 0.60551(8) 0.0260(3) Uani 1 1 d . . . . .
O3 O 0.32069(11) 0.38487(14) 0.76513(9) 0.0280(4) Uani 1 1 d . . . . .
O4 O 0.21338(11) 0.22566(14) 0.68214(9) 0.0289(4) Uani 1 1 d . . . . .
N1 N 0.23826(12) 0.43038(16) 0.62978(10) 0.0228(4) Uani 1 1 d . . . . .
N2 N 0.39709(12) 0.41136(16) 0.68128(9) 0.0221(4) Uani 1 1 d . . . . .
O6 O 0.15866(13) 0.66947(18) 0.42514(12) 0.0455(5) Uani 1 1 d . . . . .
O8 O 0.07238(17) 0.80590(18) 0.42708(15) 0.0581(7) Uani 1 1 d . . . . .
O5 O 0.02168(15) 0.6350(2) 0.40289(14) 0.0610(7) Uani 1 1 d . . . . .
C5 C 0.28074(14) 0.51158(18) 0.61856(11) 0.0222(4) Uani 1 1 d . . . . .
O7 O 0.05628(18) 0.7306(3) 0.33005(12) 0.0754(9) Uani 1 1 d . . . . .
C6 C 0.36934(15) 0.49643(19) 0.64820(12) 0.0238(5) Uani 1 1 d . . . . .
H6 H 0.405352 0.547240 0.643363 0.029 Uiso 1 1 calc R . . . .
C7 C 0.48631(14) 0.3958(2) 0.71349(11) 0.0246(5) Uani 1 1 d . . . . .
H7A H 0.514556 0.453312 0.701403 0.029 Uiso 1 1 calc R . . . .
H7B H 0.501173 0.327687 0.699895 0.029 Uiso 1 1 calc R . . . .
C11 C 0.31706(16) 0.1378(2) 0.60452(13) 0.0287(5) Uani 1 1 d . . . . .
C2 C 0.11381(16) 0.5242(2) 0.57144(13) 0.0327(6) Uani 1 1 d . . . . .
H2 H 0.055765 0.527835 0.556032 0.039 Uiso 1 1 calc R . . . .
C3 C 0.15662(17) 0.6059(2) 0.55975(13) 0.0316(5) Uani 1 1 d . . . . .
H3 H 0.128241 0.666086 0.535966 0.038 Uiso 1 1 calc R . . . .
C9 C 0.38363(16) 0.1026(2) 0.72214(13) 0.0302(5) Uani 1 1 d . . . . .
C4 C 0.24151(16) 0.5996(2) 0.58301(12) 0.0275(5) Uani 1 1 d . . . . .
H4 H 0.271978 0.654450 0.574730 0.033 Uiso 1 1 calc R . . . .
C1 C 0.15628(15) 0.4364(2) 0.60595(13) 0.0278(5) Uani 1 1 d . . . . .
H1 H 0.126423 0.379393 0.612785 0.033 Uiso 1 1 calc R . . . .
C16 C 0.19123(16) 0.2203(2) 0.72906(15) 0.0319(6) Uani 1 1 d . . . . .
C14 C 0.28797(17) 0.3533(2) 0.80245(13) 0.0329(6) Uani 1 1 d . . . . .
C15 C 0.22697(18) 0.2774(2) 0.78660(14) 0.0356(6) Uani 1 1 d . . . . .
H15 H 0.207169 0.262299 0.818136 0.043 Uiso 1 1 calc R . . . .
C10 C 0.35268(18) 0.0718(2) 0.65796(14) 0.0333(6) Uani 1 1 d . . . . .
H10 H 0.356169 -0.001256 0.649773 0.040 Uiso 1 1 calc R . . . .
C12 C 0.2965(2) 0.0934(2) 0.53889(14) 0.0388(6) Uani 1 1 d . . . . .
H12A H 0.263167 0.144612 0.506320 0.058 Uiso 1 1 calc GR . . . .
H12B H 0.265526 0.027458 0.533448 0.058 Uiso 1 1 calc GR . . . .
H12C H 0.347279 0.079147 0.534059 0.058 Uiso 1 1 calc GR . . . .
C8 C 0.4206(2) 0.0223(2) 0.77470(16) 0.0424(7) Uani 1 1 d . . . . .
H8A H 0.472168 0.049769 0.807506 0.064 Uiso 1 1 calc GR . . . .
H8B H 0.431346 -0.043318 0.756796 0.064 Uiso 1 1 calc GR . . . .
H8C H 0.382241 0.007882 0.794088 0.064 Uiso 1 1 calc GR . . . .
C17 C 0.12110(18) 0.1465(2) 0.71778(16) 0.0399(7) Uani 1 1 d . . . . .
H17A H 0.085494 0.143196 0.671742 0.060 Uiso 1 1 calc GR . . . .
H17B H 0.089477 0.172430 0.740812 0.060 Uiso 1 1 calc GR . . . .
H17C H 0.142478 0.075793 0.733413 0.060 Uiso 1 1 calc GR . . . .
C13 C 0.3177(2) 0.4083(3) 0.86570(14) 0.0434(7) Uani 1 1 d . . . . .
H13A H 0.376846 0.396724 0.889495 0.065 Uiso 1 1 calc GR . . . .
H13B H 0.288901 0.380117 0.890392 0.065 Uiso 1 1 calc GR . . . .
H13C H 0.306750 0.484320 0.858744 0.065 Uiso 1 1 calc GR . . . .
C18 C 0.0651(3) 1.1680(3) 0.5031(2) 0.0661(11) Uani 1 1 d . . . . .
H18A H 0.119892 1.194175 0.532934 0.079 Uiso 1 1 calc R . . . .
H18B H 0.030286 1.163261 0.526914 0.079 Uiso 1 1 calc R . . . .

loop_
_atom_site_aniso_label
_atom_site_aniso_U_11
_atom_site_aniso_U_22
_atom_site_aniso_U_33
_atom_site_aniso_U_23
_atom_site_aniso_U_13
_atom_site_aniso_U_12
Ru1 0.02214(9) 0.01745(9) 0.02663(10) -0.00011(7) 0.01340(7) -0.00064(7)
Cl1 0.0314(3) 0.0298(3) 0.0357(3) 0.0034(2) 0.0170(3) 0.0015(2)
Cl2 0.0668(6) 0.0476(5) 0.0723(6) -0.0066(4) 0.0466(5) -0.0011(4)
Cl3 0.0758(7) 0.0530(6) 0.1404(12) 0.0062(6) 0.0708(8) 0.0098(5)
O1 0.0293(9) 0.0199(8) 0.0341(10) 0.0024(7) 0.0149(8) 0.0012(7)
O2 0.0282(9) 0.0225(8) 0.0278(9) -0.0028(7) 0.0124(7) 0.0002(7)
O3 0.0349(9) 0.0249(8) 0.0300(9) -0.0007(7) 0.0193(8) 0.0013(7)
O4 0.0264(9) 0.0251(8) 0.0400(10) 0.0031(8) 0.0187(8) -0.0024(7)
N1 0.0235(9) 0.0209(9) 0.0264(10) -0.0011(8) 0.0128(8) -0.0001(8)
N2 0.0220(9) 0.0224(9) 0.0239(10) -0.0013(7) 0.0115(8) -0.0010(7)
O6 0.0366(11) 0.0405(12) 0.0608(15) 0.0089(10) 0.0218(11) 0.0097(9)
O8 0.0703(17) 0.0341(12) 0.088(2) -0.0122(12) 0.0507(16) 0.0016(11)
O5 0.0468(14) 0.0641(17) 0.0745(18) -0.0065(14) 0.0277(13) -0.0276(13)
C5 0.0241(11) 0.0199(10) 0.0237(11) -0.0009(8) 0.0113(9) -0.0007(8)
O7 0.0708(19) 0.122(3) 0.0409(14) 0.0276(16) 0.0310(14) 0.0325(18)
C6 0.0263(11) 0.0201(10) 0.0278(12) -0.0009(9) 0.0140(10) -0.0023(9)
C7 0.0193(10) 0.0267(11) 0.0280(12) 0.0002(9) 0.0103(9) -0.0007(9)
C11 0.0288(12) 0.0246(12) 0.0356(14) -0.0050(10) 0.0164(11) -0.0038(10)
C2 0.0243(12) 0.0366(14) 0.0348(14) 0.0001(11) 0.0101(11) 0.0047(10)
C3 0.0346(14) 0.0295(13) 0.0286(13) 0.0028(10) 0.0112(11) 0.0076(11)
C9 0.0322(13) 0.0245(12) 0.0385(14) 0.0043(10) 0.0192(11) 0.0004(10)
C4 0.0327(13) 0.0238(11) 0.0267(12) 0.0010(9) 0.0132(10) -0.0003(10)
C1 0.0229(11) 0.0277(12) 0.0340(13) -0.0011(10) 0.0131(10) -0.0007(9)
C16 0.0303(13) 0.0241(11) 0.0471(16) 0.0119(11) 0.0220(12) 0.0064(10)
C14 0.0367(14) 0.0346(14) 0.0319(13) 0.0021(11) 0.0188(12) 0.0057(11)
C15 0.0387(15) 0.0380(14) 0.0382(15) 0.0074(12) 0.0241(13) 0.0043(12)
C10 0.0403(15) 0.0206(11) 0.0417(15) -0.0003(10) 0.0197(12) 0.0005(11)
C12 0.0498(17) 0.0320(14) 0.0355(15) -0.0105(12) 0.0187(13) -0.0021(12)
C8 0.0547(19) 0.0284(14) 0.0458(17) 0.0134(12) 0.0227(15) 0.0064(13)
C17 0.0357(15) 0.0332(14) 0.0556(19) 0.0092(13) 0.0239(14) -0.0031(12)
C13 0.0437(17) 0.0559(19) 0.0346(16) -0.0053(14) 0.0202(13) 0.0050(14)
C18 0.064(2) 0.062(2) 0.081(3) -0.024(2) 0.039(2) 0.000(2)

loop_
_atom_type_symbol
_atom_type_description
_atom_type_scat_dispersion_real
_atom_type_scat_dispersion_imag
_atom_type_scat_source
C C 0.0033 0.0016 'International Tables Vol C Tables 4.2.6.8 and 6.1.1.4'
H H 0.0000 0.0000 'International Tables Vol C Tables 4.2.6.8 and 6.1.1.4'
Cl Cl 0.1484 0.1585 'International Tables Vol C Tables 4.2.6.8 and 6.1.1.4'
N N 0.0061 0.0033 'International Tables Vol C Tables 4.2.6.8 and 6.1.1.4'
O O 0.0106 0.0060 'International Tables Vol C Tables 4.2.6.8 and 6.1.1.4'
Ru Ru -1.2594 0.8363 'International Tables Vol C Tables 4.2.6.8 and 6.1.1.4'

loop_
_geom_angle_atom_site_label_1
_geom_angle_atom_site_label_2
_geom_angle_atom_site_label_3
_geom_angle
_geom_angle_site_symmetry_1
_geom_angle_site_symmetry_3
_geom_angle_publ_flag
O1 Ru1 O4 87.97(7) . . ?
O1 Ru1 N1 177.76(8) . . ?
O1 Ru1 N2 98.99(8) . . ?
O2 Ru1 O1 91.68(7) . . ?
O2 Ru1 O3 178.93(7) . . ?
O2 Ru1 O4 88.95(7) . . ?
O2 Ru1 N1 89.36(7) . . ?
O2 Ru1 N2 91.07(7) . . ?
O3 Ru1 O1 87.67(7) . . ?
O3 Ru1 O4 91.87(8) . . ?
O3 Ru1 N1 91.26(8) . . ?
O3 Ru1 N2 88.20(8) . . ?
O4 Ru1 N1 94.03(8) . . ?
O4 Ru1 N2 173.04(8) . . ?
N1 Ru1 N2 79.01(8) . . ?
O8 Cl1 O6 109.18(16) . . ?
O8 Cl1 O7 109.28(19) . . ?
O5 Cl1 O6 109.66(16) . . ?
O5 Cl1 O8 109.30(16) . . ?
O5 Cl1 O7 111.20(19) . . ?
O7 Cl1 O6 108.20(15) . . ?
C9 O1 Ru1 123.35(18) . . ?
C11 O2 Ru1 122.57(17) . . ?
C14 O3 Ru1 124.85(18) . . ?
C16 O4 Ru1 123.92(18) . . ?
C5 N1 Ru1 114.72(15) . . ?
C1 N1 Ru1 126.32(17) . . ?
C1 N1 C5 118.9(2) . . ?
C6 N2 Ru1 115.29(16) . . ?
C6 N2 C7 118.6(2) . . ?
C7 N2 Ru1 126.13(15) . . ?
N1 C5 C6 113.5(2) . . ?
N1 C5 C4 122.0(2) . . ?
C4 C5 C6 124.5(2) . . ?
N2 C6 C5 117.4(2) . . ?
N2 C7 C7 109.4(2) . 2_656 ?
O2 C11 C10 126.1(2) . . ?
O2 C11 C12 114.7(2) . . ?
C10 C11 C12 119.2(2) . . ?
C3 C2 C1 119.5(2) . . ?
C2 C3 C4 119.5(2) . . ?
O1 C9 C10 124.2(2) . . ?
O1 C9 C8 115.4(3) . . ?
C10 C9 C8 120.4(2) . . ?
C5 C4 C3 118.5(2) . . ?
N1 C1 C2 121.6(2) . . ?
O4 C16 C15 125.3(2) . . ?
O4 C16 C17 114.6(3) . . ?
C15 C16 C17 120.1(3) . . ?
O3 C14 C15 124.8(3) . . ?
O3 C14 C13 115.2(3) . . ?
C15 C14 C13 119.9(3) . . ?
C14 C15 C16 127.1(3) . . ?
C9 C10 C11 126.5(2) . . ?
Cl2 C18 Cl3 110.4(2) . . ?

loop_
_geom_bond_atom_site_label_1
_geom_bond_atom_site_label_2
_geom_bond_distance
_geom_bond_site_symmetry_2
_geom_bond_publ_flag
Ru1 O1 2.0072(17) . ?
Ru1 O2 1.9960(17) . ?
Ru1 O3 1.9963(17) . ?
Ru1 O4 2.0155(17) . ?
Ru1 N1 2.038(2) . ?
Ru1 N2 2.0454(19) . ?
Cl1 O6 1.434(2) . ?
Cl1 O8 1.425(2) . ?
Cl1 O5 1.419(2) . ?
Cl1 O7 1.427(3) . ?
Cl2 C18 1.765(4) . ?
Cl3 C18 1.772(5) . ?
O1 C9 1.281(3) . ?
O2 C11 1.295(3) . ?
O3 C14 1.288(3) . ?
O4 C16 1.297(3) . ?
N1 C5 1.366(3) . ?
N1 C1 1.339(3) . ?
N2 C6 1.290(3) . ?
N2 C7 1.468(3) . ?
C5 C6 1.456(3) . ?
C5 C4 1.385(3) . ?
C7 C7 1.537(5) 2_656 ?
C11 C10 1.397(4) . ?
C11 C12 1.501(4) . ?
C2 C3 1.379(4) . ?
C2 C1 1.390(4) . ?
C3 C4 1.389(4) . ?
C9 C10 1.394(4) . ?
C9 C8 1.502(4) . ?
C16 C15 1.402(4) . ?
C16 C17 1.498(4) . ?
C14 C15 1.384(4) . ?
C14 C13 1.493(4) . ?
